data_4133840
loop_
_publ_author_name
'Shi, Chao'
'Ye, Le'
'Gong, Zhi-Xin'
'Ma, Jia-Jun'
'Wang, Qin-Wen'
'Jiang, Jia-Ying'
'Hua, Miao-Miao'
'Wang, Chang-Feng'
'Yu, Hui'
'Zhang, Yi'
'Ye, Heng-Yun'

_publ_section_title
;
 Two-Dimensional Organic-Inorganic Hybrid Rare-Earth Double Perovskite
 Ferroelectrics.
;
_journal_name_full 'Journal of the American Chemical Society'
_journal_paper_doi 10.1021/jacs.9b11697
_journal_year 2019
_chemical_absolute_configuration syn
_chemical_formula_sum 'C28 H56 Dy N12 O28 Rb'
_chemical_formula_weight 1256.81
_space_group_crystal_system monoclinic
_space_group_IT_number 4
_space_group_name_Hall 'P 2yb'
_space_group_name_H-M_alt 'P 1 21 1'
_atom_sites_solution_hydrogens mixed
_audit_creation_method SHELXL-2017/1
_cell_angle_alpha 90
_cell_angle_beta 111.841(4)
_cell_angle_gamma 90
_cell_formula_units_Z 2
_cell_length_a 9.9623(3)
_cell_length_b 20.0585(5)
_cell_length_c 12.5073(4)
_cell_measurement_reflns_used 12990
_cell_measurement_temperature 293(2)
_cell_measurement_theta_max 31.8320
_cell_measurement_theta_min 2.0250
_cell_volume 2319.92(13)
_computing_structure_refinement 'SHELXL-2017/1 (Sheldrick, 2017)'
_diffrn_ambient_temperature 293(2)
_diffrn_measured_fraction_theta_full 1.000
_diffrn_measured_fraction_theta_max 0.833
_diffrn_measurement_device_type 'rigaku synergy'
_diffrn_radiation_type MoK\a
_diffrn_radiation_wavelength 0.71073
_diffrn_reflns_av_R_equivalents 0.0305
_diffrn_reflns_av_unetI/netI 0.0481
_diffrn_reflns_Laue_measured_fraction_full 1.000
_diffrn_reflns_Laue_measured_fraction_max 0.833
_diffrn_reflns_limit_h_max 13
_diffrn_reflns_limit_h_min -12
_diffrn_reflns_limit_k_max 28
_diffrn_reflns_limit_k_min -29
_diffrn_reflns_limit_l_max 17
_diffrn_reflns_limit_l_min -18
_diffrn_reflns_number 29663
_diffrn_reflns_point_group_measured_fraction_full 0.980
_diffrn_reflns_point_group_measured_fraction_max 0.769
_diffrn_reflns_theta_full 25.242
_diffrn_reflns_theta_max 31.782
_diffrn_reflns_theta_min 2.027
_exptl_absorpt_coefficient_mu 2.759
_exptl_absorpt_correction_T_max 1.00000
_exptl_absorpt_correction_T_min 0.56059
_exptl_absorpt_correction_type multi-scan
_exptl_crystal_colour colorless
_exptl_crystal_density_diffrn 1.799
_exptl_crystal_description block
_exptl_crystal_F_000 1270
_exptl_crystal_size_max 0.14
_exptl_crystal_size_mid 0.12
_exptl_crystal_size_min 0.11
_refine_diff_density_max 0.520
_refine_diff_density_min -0.694
_refine_diff_density_rms 0.081
_refine_ls_abs_structure_details
;
 Flack x determined using 4329 quotients [(I+)-(I-)]/[(I+)+(I-)]
 (Parsons, Flack and Wagner, Acta Cryst. B69 (2013) 249-259).
;
_refine_ls_abs_structure_Flack 0.001(5)
_refine_ls_extinction_method none
_refine_ls_goodness_of_fit_ref 0.876
_refine_ls_hydrogen_treatment constr
_refine_ls_matrix_type full
_refine_ls_number_parameters 632
_refine_ls_number_reflns 12157
_refine_ls_number_restraints 1
_refine_ls_restrained_S_all 0.876
_refine_ls_R_factor_all 0.0368
_refine_ls_R_factor_gt 0.0291
_refine_ls_shift/su_max 0.001
_refine_ls_shift/su_mean 0.000
_refine_ls_structure_factor_coef Fsqd
_refine_ls_weighting_details 'w=1/[\s^2^(Fo^2^)+(0.0345P)^2^] where P=(Fo^2^+2Fc^2^)/3'
_refine_ls_weighting_scheme calc
_refine_ls_wR_factor_gt 0.0622
_refine_ls_wR_factor_ref 0.0646
_reflns_Friedel_coverage 0.802
_reflns_Friedel_fraction_full 0.959
_reflns_Friedel_fraction_max 0.702
_reflns_number_gt 10703
_reflns_number_total 12157
_reflns_threshold_expression 'I > 2\s(I)'
_cod_data_source_file ja9b11697_si_004.cif
_cod_data_source_block (R3HQ)4RbDy(NO3)8-T293K
_cod_original_sg_symbol_H-M 'P 21'
_cod_database_code 4133840
_shelx_shelxl_version_number 2017/1
_shelx_space_group_comment
;
The symmetry employed for this shelxl refinement is uniquely defined
by the following loop, which should always be used as a source of
symmetry information in preference to the above space-group names.
They are only intended as comments.
;

loop_
_space_group_symop_operation_xyz
'x, y, z'
'-x, y+1/2, -z'

loop_
_atom_site_label
_atom_site_type_symbol
_atom_site_fract_x
_atom_site_fract_y
_atom_site_fract_z
_atom_site_U_iso_or_equiv
_atom_site_adp_type
_atom_site_occupancy
_atom_site_site_symmetry_order
_atom_site_calc_flag
_atom_site_refinement_flags_posn
_atom_site_refinement_flags_adp
Dy01 Dy 0.99587(2) 0.50976(2) -0.00904(2) 0.02268(5) Uani 1 1 d . .
Rb02 Rb 0.49647(5) 0.75762(8) -0.01051(6) 0.03633(12) Uani 1 1 d . .
N003 N 1.1976(8) 0.4025(3) -0.0261(6) 0.0379(16) Uani 1 1 d . .
O28 O 1.1815(4) 0.54705(19) 0.1841(3) 0.0433(8) Uani 1 1 d . .
O27 O 1.0994(4) 0.42656(18) -0.1130(3) 0.0408(8) Uani 1 1 d . .
O26 O 0.9047(4) 0.39067(16) -0.0046(3) 0.0384(7) Uani 1 1 d . .
C008 C 1.4584(7) 0.5428(3) 0.8334(5) 0.0445(15) Uani 1 1 d . .
H00A H 1.422760 0.562593 0.888492 0.053 Uiso 1 1 calc R U
H00B H 1.562910 0.546689 0.863552 0.053 Uiso 1 1 calc R U
N009 N 0.8549(4) 0.5055(3) -0.2686(3) 0.0356(8) Uani 1 1 d . .
C00A C 1.4229(10) 0.4742(4) 0.6226(8) 0.058(2) Uani 1 1 d . .
H00C H 1.370580 0.463632 0.542075 0.070 Uiso 1 1 calc R U
H00D H 1.511824 0.448588 0.649659 0.070 Uiso 1 1 calc R U
O25 O 0.7186(8) 0.6640(3) -0.0001(7) 0.0685(19) Uani 1 1 d . .
O4 O 0.6748(4) 0.2057(2) 0.4961(3) 0.0628(11) Uani 1 1 d . .
H4C H 0.711284 0.178354 0.463093 0.075 Uiso 1 1 d R U
N10 N 0.7004(5) 0.7933(2) 0.2678(4) 0.0409(11) Uani 1 1 d . .
C00F C 0.6924(6) 0.2475(3) 0.6798(5) 0.0444(17) Uani 1 1 d . .
H00E H 0.589861 0.239159 0.664017 0.053 Uiso 1 1 calc R U
O24 O 0.7640(3) 0.46853(17) 0.0082(3) 0.0374(7) Uani 1 1 d . .
O23 O 1.1946(4) 0.5083(4) 0.3498(3) 0.0773(12) Uani 1 1 d . .
C00I C 0.5602(7) 0.5548(3) 0.3786(6) 0.0404(15) Uani 1 1 d . .
H00F H 0.605357 0.563393 0.460655 0.048 Uiso 1 1 calc R U
H00G H 0.461258 0.570825 0.352383 0.048 Uiso 1 1 calc R U
N00J N 1.1952(8) 0.6135(3) -0.0295(5) 0.0329(14) Uani 1 1 d . .
C00K C 1.3948(5) 0.5789(3) 0.7191(4) 0.0351(11) Uani 1 1 d . .
H00H H 1.420185 0.626309 0.729852 0.042 Uiso 1 1 calc R U
O22 O 0.7342(5) 0.74252(18) 0.2275(4) 0.0555(11) Uani 1 1 d . .
O21 O 0.7963(4) 0.59180(17) -0.0920(3) 0.0376(7) Uani 1 1 d . .
O20 O 0.5731(4) 0.8109(2) 0.2376(4) 0.0642(12) Uani 1 1 d . .
N00P N 0.9568(4) 0.2692(3) 0.7221(4) 0.0449(11) Uani 1 1 d . .
H00O H 1.059364 0.277219 0.737692 0.054 Uiso 1 1 calc R U
N00Q N 0.2904(5) 0.8017(2) -0.2847(4) 0.0451(10) Uani 1 1 d . .
N00R N 0.7897(8) 0.4070(4) 0.0100(6) 0.0384(15) Uani 1 1 d . .
O19 O 0.7967(4) 0.4981(3) -0.3743(3) 0.0587(13) Uani 1 1 d . .
N00T N 1.1372(4) 0.5095(4) 0.2446(2) 0.0387(7) Uani 1 1 d . .
N00U N 0.7997(8) 0.6175(3) -0.0001(6) 0.0355(15) Uani 1 1 d . .
N00W N 1.3326(5) 0.4566(2) 0.6916(4) 0.0402(10) Uani 1 1 d . .
H00P H 1.308732 0.409079 0.681740 0.048 Uiso 1 1 calc R U
C00X C 0.5505(6) 0.5039(4) 0.1626(4) 0.0572(15) Uani 1 1 d . .
H00I H 0.449392 0.491116 0.133808 0.069 Uiso 1 1 calc R U
H00J H 0.590228 0.492445 0.104999 0.069 Uiso 1 1 calc R U
C00Y C 0.9359(7) 0.2609(5) 0.8336(5) 0.0655(17) Uani 1 1 d . .
H00K H 0.956053 0.302519 0.876163 0.079 Uiso 1 1 calc R U
H00L H 1.001143 0.227073 0.880279 0.079 Uiso 1 1 calc R U
C00Z C 0.9100(7) 0.2068(4) 0.6522(7) 0.059(2) Uani 1 1 d . .
H00M H 0.934642 0.209746 0.584221 0.070 Uiso 1 1 calc R U
H00N H 0.960254 0.168794 0.697203 0.070 Uiso 1 1 calc R U
C010 C 0.7795(8) 0.2401(4) 0.8062(6) 0.068(2) Uani 1 1 d . .
H01A H 0.776520 0.194086 0.829033 0.081 Uiso 1 1 calc R U
H01B H 0.737712 0.267618 0.849705 0.081 Uiso 1 1 calc R U
O18 O 1.2795(7) 0.6559(3) -0.0392(6) 0.0564(17) Uani 1 1 d . .
C013 C 0.8701(9) 0.3267(4) 0.6564(7) 0.068(2) Uani 1 1 d . .
H01C H 0.877448 0.329464 0.581370 0.082 Uiso 1 1 calc R U
H01D H 0.906841 0.367886 0.697514 0.082 Uiso 1 1 calc R U
O17 O 0.9570(4) 0.54431(18) -0.2226(3) 0.0422(8) Uani 1 1 d . .
O16 O 0.2690(5) 0.7452(2) -0.2564(4) 0.0631(13) Uani 1 1 d . .
O15 O 0.7093(8) 0.3656(3) 0.0238(7) 0.073(2) Uani 1 1 d . .
C018 C 0.1232(9) 0.2079(4) 0.3650(9) 0.093(4) Uani 1 1 d . .
H01E H 0.061003 0.171527 0.324224 0.112 Uiso 1 1 calc R U
H01F H 0.135826 0.204911 0.445628 0.112 Uiso 1 1 calc R U
O14 O 1.2766(8) 0.3585(3) -0.0330(7) 0.073(2) Uani 1 1 d . .
O13 O 1.0774(4) 0.62857(17) -0.0226(3) 0.0413(8) Uani 1 1 d . .
O3 O 0.3764(5) 0.1984(3) 0.4653(5) 0.0926(18) Uani 1 1 d . .
H3C H 0.460746 0.200890 0.464357 0.111 Uiso 1 1 d R U
C01C C 1.4154(8) 0.4704(4) 0.8156(6) 0.062(2) Uani 1 1 d . .
H01G H 1.501305 0.442716 0.842881 0.074 Uiso 1 1 calc R U
H01H H 1.356470 0.459390 0.859847 0.074 Uiso 1 1 calc R U
O12 O 1.0309(4) 0.47214(18) 0.1913(3) 0.0395(7) Uani 1 1 d . .
C01E C 1.1982(6) 0.4955(3) 0.6512(6) 0.0521(16) Uani 1 1 d . .
H01I H 1.137611 0.481685 0.692573 0.063 Uiso 1 1 calc R U
H01J H 1.145774 0.487050 0.569879 0.063 Uiso 1 1 calc R U
N01F N 0.0559(5) 0.2711(3) 0.3182(4) 0.0581(15) Uani 1 1 d . .
H01W H -0.034406 0.276024 0.331680 0.070 Uiso 1 1 calc R U
O11 O 1.2066(4) 0.42619(19) 0.0706(3) 0.0417(8) Uani 1 1 d . .
C01H C 0.6420(5) 0.5915(3) 0.3152(4) 0.0399(11) Uani 1 1 d . .
H01K H 0.644988 0.639322 0.331668 0.048 Uiso 1 1 calc R U
C01I C 0.2695(8) 0.2018(4) 0.3533(8) 0.062(2) Uani 1 1 d . .
H01L H 0.271696 0.160793 0.311461 0.074 Uiso 1 1 calc R U
C01K C 1.4571(8) 0.5479(4) 0.6360(7) 0.0463(17) Uani 1 1 d . .
H01M H 1.415971 0.569714 0.561558 0.056 Uiso 1 1 calc R U
H01N H 1.561039 0.554379 0.665156 0.056 Uiso 1 1 calc R U
O10 O 0.8906(4) 0.59414(18) 0.0920(3) 0.0441(8) Uani 1 1 d . .
C01N C 0.1587(13) 0.3276(4) 0.3775(8) 0.094(3) Uani 1 1 d . .
H01O H 0.110996 0.370056 0.352157 0.112 Uiso 1 1 calc R U
H01P H 0.184912 0.324359 0.460185 0.112 Uiso 1 1 calc R U
C01O C 0.2881(7) 0.2609(5) 0.2862(7) 0.0670(19) Uani 1 1 d . .
H01Q H 0.378003 0.256352 0.271905 0.080 Uiso 1 1 calc R U
N01P N 0.6309(4) 0.4683(2) 0.2724(4) 0.0419(10) Uani 1 1 d . .
H01X H 0.626907 0.420243 0.257032 0.050 Uiso 1 1 calc R U
O9 O 0.4113(4) 0.8287(2) -0.2387(4) 0.0598(11) Uani 1 1 d . .
C01T C 0.5612(9) 0.4817(4) 0.3563(7) 0.0531(19) Uani 1 1 d . .
H01R H 0.613516 0.458586 0.427947 0.064 Uiso 1 1 calc R U
H01S H 0.462811 0.464969 0.326276 0.064 Uiso 1 1 calc R U
O8 O 1.2244(3) 0.55202(17) -0.0279(3) 0.0364(7) Uani 1 1 d . .
C01V C 0.0262(7) 0.2773(4) 0.1947(5) 0.073(2) Uani 1 1 d . .
H01T H -0.006822 0.322145 0.169151 0.088 Uiso 1 1 calc R U
H01U H -0.049604 0.246378 0.151912 0.088 Uiso 1 1 calc R U
O2 O 1.1713(4) 0.60682(19) 0.5673(3) 0.0516(9) Uani 1 1 d . .
H2C H 1.082324 0.597384 0.535065 0.062 Uiso 1 1 d R U
O7 O 0.8112(4) 0.47160(17) -0.2026(3) 0.0372(7) Uani 1 1 d . .
C01Z C 1.2312(5) 0.5710(3) 0.6705(4) 0.0331(10) Uani 1 1 d . .
H01V H 1.191832 0.587975 0.726313 0.040 Uiso 1 1 calc R U
C020 C 0.7849(6) 0.4893(3) 0.3223(6) 0.0531(17) Uani 1 1 d . .
H02A H 0.831051 0.480102 0.267937 0.064 Uiso 1 1 calc R U
H02B H 0.835083 0.464210 0.392096 0.064 Uiso 1 1 calc R U
C022 C 0.7488(6) 0.1975(3) 0.6165(5) 0.0401(13) Uani 1 1 d . .
H02C H 0.730263 0.152456 0.638053 0.048 Uiso 1 1 calc R U
C023 C 0.5649(7) 0.5791(3) 0.1863(5) 0.0607(16) Uani 1 1 d . .
H02D H 0.619529 0.599295 0.144640 0.073 Uiso 1 1 calc R U
H02E H 0.469768 0.599448 0.159654 0.073 Uiso 1 1 calc R U
C3 C 0.7949(5) 0.5641(3) 0.3500(4) 0.0402(12) Uani 1 1 d . .
H3A H 0.841025 0.586134 0.302565 0.048 Uiso 1 1 calc R U
O6 O 0.1904(5) 0.8337(2) -0.3565(4) 0.0698(12) Uani 1 1 d . .
O5 O 0.7982(4) 0.82900(19) 0.3373(3) 0.0549(10) Uani 1 1 d . .
C11 C 0.1596(8) 0.2628(6) 0.1723(6) 0.0793(19) Uani 1 1 d . .
H11A H 0.174344 0.296935 0.122878 0.095 Uiso 1 1 calc R U
H11B H 0.149995 0.220154 0.133404 0.095 Uiso 1 1 calc R U
O1 O 0.8822(4) 0.5756(2) 0.4679(3) 0.0528(10) Uani 1 1 d . .
H1C H 0.853388 0.551814 0.510862 0.063 Uiso 1 1 d R U
C6 C 0.7126(8) 0.3168(4) 0.6424(7) 0.056(2) Uani 1 1 d . .
H6A H 0.686449 0.349243 0.688798 0.067 Uiso 1 1 calc R U
H6B H 0.650249 0.323397 0.562505 0.067 Uiso 1 1 calc R U
C0AA C 0.2909(11) 0.3240(5) 0.3498(9) 0.095(3) Uani 1 1 d . .
H0AA H 0.376187 0.325101 0.420186 0.114 Uiso 1 1 calc R U
H0AB H 0.294601 0.361915 0.302821 0.114 Uiso 1 1 calc R U

loop_
_atom_site_aniso_label
_atom_site_aniso_U_11
_atom_site_aniso_U_22
_atom_site_aniso_U_33
_atom_site_aniso_U_23
_atom_site_aniso_U_13
_atom_site_aniso_U_12
Dy01 0.02053(8) 0.02237(8) 0.02640(8) 0.0009(2) 0.01021(6) 0.00004(12)
Rb02 0.02923(18) 0.0297(3) 0.0490(3) 0.0005(4) 0.01335(18) 0.0002(2)
N003 0.036(3) 0.033(3) 0.053(4) 0.006(3) 0.027(3) 0.004(2)
O28 0.042(2) 0.049(2) 0.0371(18) -0.0009(15) 0.0114(15) -0.0109(16)
O27 0.041(2) 0.0384(18) 0.0469(19) 0.0026(14) 0.0202(16) 0.0062(15)
O26 0.0338(19) 0.0337(18) 0.0500(19) 0.0014(13) 0.0179(15) 0.0002(14)
C008 0.028(3) 0.063(4) 0.034(3) 0.001(2) 0.002(2) -0.003(2)
N009 0.0359(19) 0.039(2) 0.0309(15) 0.001(3) 0.0113(14) 0.001(3)
C00A 0.061(5) 0.065(4) 0.058(4) -0.006(3) 0.034(4) 0.008(4)
O25 0.069(4) 0.047(3) 0.104(5) 0.006(3) 0.049(4) 0.028(3)
O4 0.045(2) 0.079(3) 0.054(2) -0.029(2) 0.0061(19) 0.005(2)
N10 0.047(3) 0.036(2) 0.044(3) 0.0054(19) 0.023(2) 0.002(2)
C00F 0.036(3) 0.049(5) 0.054(3) -0.011(2) 0.023(3) -0.001(2)
O24 0.0330(18) 0.0328(18) 0.0477(19) 0.0058(13) 0.0166(15) 0.0013(14)
O23 0.088(3) 0.102(3) 0.0267(15) 0.002(4) 0.0039(16) -0.021(4)
C00I 0.029(3) 0.058(4) 0.037(3) -0.008(3) 0.017(2) 0.002(3)
N00J 0.031(3) 0.031(3) 0.036(3) 0.003(2) 0.012(3) -0.008(2)
C00K 0.023(2) 0.039(3) 0.041(3) 0.000(2) 0.009(2) -0.004(2)
O22 0.057(3) 0.040(3) 0.067(3) -0.0079(18) 0.020(2) 0.0032(17)
O21 0.0324(18) 0.0372(18) 0.0458(19) -0.0019(14) 0.0177(15) 0.0044(14)
O20 0.038(2) 0.071(3) 0.088(3) -0.006(2) 0.028(2) 0.003(2)
N00P 0.029(2) 0.050(3) 0.051(3) -0.019(2) 0.0091(19) -0.005(2)
N00Q 0.051(3) 0.042(3) 0.046(3) 0.0002(19) 0.021(2) 0.000(2)
N00R 0.028(3) 0.043(3) 0.044(3) 0.012(2) 0.014(3) -0.004(2)
O19 0.066(2) 0.078(4) 0.0268(15) 0.0015(18) 0.0109(15) -0.009(2)
N00T 0.0373(19) 0.046(2) 0.0292(15) 0.003(3) 0.0087(14) 0.008(3)
N00U 0.031(3) 0.023(3) 0.060(4) 0.000(2) 0.026(3) 0.005(2)
N00W 0.038(3) 0.035(2) 0.041(2) 0.0048(18) 0.007(2) 0.0018(19)
C00X 0.055(3) 0.078(4) 0.035(2) -0.015(4) 0.012(2) -0.015(4)
C00Y 0.067(4) 0.081(4) 0.038(3) -0.005(4) 0.007(3) 0.012(5)
C00Z 0.033(3) 0.067(5) 0.070(5) -0.035(4) 0.014(3) 0.005(3)
C010 0.073(5) 0.085(5) 0.053(4) 0.001(3) 0.033(4) -0.011(3)
O18 0.050(3) 0.044(3) 0.084(5) 0.003(3) 0.035(3) -0.019(2)
C013 0.081(6) 0.048(4) 0.073(5) 0.003(3) 0.025(4) -0.014(4)
O17 0.036(2) 0.0413(19) 0.0489(19) -0.0003(15) 0.0159(16) -0.0034(16)
O16 0.067(3) 0.042(3) 0.074(3) 0.002(2) 0.019(3) -0.008(2)
O15 0.051(3) 0.055(3) 0.118(5) 0.025(3) 0.039(3) -0.017(3)
C018 0.043(4) 0.084(6) 0.144(9) 0.075(6) 0.026(5) 0.009(4)
O14 0.081(5) 0.061(4) 0.098(5) 0.020(3) 0.057(4) 0.045(3)
O13 0.031(2) 0.0378(19) 0.060(2) 0.0012(15) 0.0221(16) -0.0009(14)
O3 0.050(3) 0.126(4) 0.091(4) 0.052(3) 0.015(3) 0.020(3)
C01C 0.063(5) 0.068(4) 0.042(4) 0.030(3) 0.006(3) 0.000(3)
O12 0.0362(19) 0.0454(19) 0.0367(17) -0.0015(14) 0.0133(15) -0.0075(16)
C01E 0.029(3) 0.041(4) 0.082(4) 0.005(3) 0.015(3) -0.007(2)
N01F 0.043(3) 0.080(5) 0.051(3) 0.019(3) 0.018(2) 0.015(3)
O11 0.038(2) 0.041(2) 0.047(2) 0.0054(15) 0.0158(16) 0.0018(15)
C01H 0.035(3) 0.035(3) 0.044(3) 0.002(2) 0.008(2) 0.000(2)
C01I 0.041(4) 0.039(4) 0.093(7) 0.014(4) 0.011(4) 0.007(3)
C01K 0.033(3) 0.059(4) 0.057(4) 0.019(3) 0.029(3) 0.013(3)
O10 0.046(2) 0.043(2) 0.048(2) -0.0027(15) 0.0217(18) 0.0022(16)
C01N 0.141(10) 0.071(5) 0.069(6) -0.028(4) 0.039(6) -0.007(6)
C01O 0.050(3) 0.067(4) 0.092(6) 0.005(5) 0.035(4) -0.010(4)
N01P 0.035(2) 0.042(3) 0.050(3) -0.0122(19) 0.018(2) -0.0046(19)
O9 0.046(2) 0.055(2) 0.077(3) 0.013(2) 0.021(2) -0.0021(19)
C01T 0.057(4) 0.058(4) 0.054(4) 0.006(3) 0.031(3) -0.013(3)
O8 0.0305(18) 0.0343(19) 0.0453(18) 0.0042(13) 0.0153(14) -0.0007(14)
C01V 0.063(4) 0.100(7) 0.042(4) 0.004(3) 0.003(3) 0.009(4)
O2 0.0348(19) 0.056(2) 0.053(2) 0.0195(17) 0.0044(17) -0.0097(16)
O7 0.039(2) 0.0407(18) 0.0323(16) 0.0004(13) 0.0143(14) -0.0005(15)
C01Z 0.024(2) 0.039(3) 0.035(2) 0.0037(19) 0.010(2) -0.001(2)
C020 0.026(3) 0.050(4) 0.080(4) -0.018(3) 0.015(3) 0.001(2)
C022 0.030(3) 0.029(3) 0.059(4) -0.010(2) 0.015(3) -0.002(2)
C023 0.059(4) 0.074(4) 0.041(3) 0.015(3) 0.009(3) -0.007(3)
C3 0.032(3) 0.048(3) 0.040(3) -0.003(2) 0.013(2) -0.014(2)
O6 0.058(3) 0.067(3) 0.074(3) 0.020(2) 0.012(2) 0.007(2)
O5 0.050(2) 0.050(2) 0.057(2) -0.0141(18) 0.0100(19) -0.0050(18)
C11 0.084(5) 0.104(5) 0.049(4) -0.001(4) 0.025(4) -0.002(7)
O1 0.034(2) 0.076(3) 0.041(2) -0.0038(18) 0.0060(17) -0.0166(19)
C6 0.047(4) 0.043(4) 0.064(5) -0.012(3) 0.005(3) 0.017(3)
C0AA 0.075(7) 0.073(6) 0.109(8) -0.012(5) 0.002(5) -0.026(5)

loop_
_atom_type_symbol
_atom_type_description
_atom_type_scat_dispersion_real
_atom_type_scat_dispersion_imag
_atom_type_scat_source
C C 0.0033 0.0016 'International Tables Vol C Tables 4.2.6.8 and 6.1.1.4'
H H 0.0000 0.0000 'International Tables Vol C Tables 4.2.6.8 and 6.1.1.4'
N N 0.0061 0.0033 'International Tables Vol C Tables 4.2.6.8 and 6.1.1.4'
O O 0.0106 0.0060 'International Tables Vol C Tables 4.2.6.8 and 6.1.1.4'
Dy Dy -0.1892 4.4098 'International Tables Vol C Tables 4.2.6.8 and 6.1.1.4'
Rb Rb -0.9393 2.9676 'International Tables Vol C Tables 4.2.6.8 and 6.1.1.4'

loop_
_geom_angle_atom_site_label_1
_geom_angle_atom_site_label_2
_geom_angle_atom_site_label_3
_geom_angle
_geom_angle_site_symmetry_1
_geom_angle_site_symmetry_3
O21 Dy01 O12 113.99(11) . .
O21 Dy01 O8 110.34(11) . .
O12 Dy01 O8 113.52(10) . .
O21 Dy01 O24 68.88(10) . .
O12 Dy01 O24 67.07(10) . .
O8 Dy01 O24 179.21(12) . .
O21 Dy01 O13 65.07(11) . .
O12 Dy01 O13 114.74(11) . .
O8 Dy01 O13 49.96(10) . .
O24 Dy01 O13 129.38(11) . .
O21 Dy01 O28 112.72(12) . .
O12 Dy01 O28 50.23(10) . .
O8 Dy01 O28 68.17(10) . .
O24 Dy01 O28 112.17(10) . .
O13 Dy01 O28 69.59(11) . .
O21 Dy01 O27 129.06(11) . .
O12 Dy01 O27 112.23(11) . .
O8 Dy01 O27 67.84(10) . .
O24 Dy01 O27 112.51(12) . .
O13 Dy01 O27 112.22(10) . .
O28 Dy01 O27 112.71(12) . .
O21 Dy01 O7 67.73(10) . .
O12 Dy01 O7 129.71(11) . .
O8 Dy01 O7 111.68(10) . .
O24 Dy01 O7 67.98(10) . .
O13 Dy01 O7 110.66(11) . .
O28 Dy01 O7 179.55(13) . .
O27 Dy01 O7 66.86(11) . .
O21 Dy01 O10 50.08(11) . .
O12 Dy01 O10 68.69(11) . .
O8 Dy01 O10 111.97(12) . .
O24 Dy01 O10 67.67(11) . .
O13 Dy01 O10 67.24(11) . .
O28 Dy01 O10 67.90(12) . .
O27 Dy01 O10 179.08(12) . .
O7 Dy01 O10 112.53(11) . .
O21 Dy01 O26 112.97(11) . .
O12 Dy01 O26 67.52(11) . .
O8 Dy01 O26 130.92(11) . .
O24 Dy01 O26 49.70(10) . .
O13 Dy01 O26 177.36(11) . .
O28 Dy01 O26 113.02(11) . .
O27 Dy01 O26 67.42(11) . .
O7 Dy01 O26 66.73(10) . .
O10 Dy01 O26 113.07(10) . .
O21 Dy01 O11 177.67(11) . .
O12 Dy01 O11 68.23(11) . .
O8 Dy01 O11 67.73(10) . .
O24 Dy01 O11 113.05(11) . .
O13 Dy01 O11 113.59(11) . .
O28 Dy01 O11 68.00(11) . .
O27 Dy01 O11 49.28(10) . .
O7 Dy01 O11 111.55(12) . .
O10 Dy01 O11 131.56(11) . .
O26 Dy01 O11 68.31(11) . .
O21 Dy01 O17 67.16(10) . .
O12 Dy01 O17 177.70(13) . .
O8 Dy01 O17 67.38(10) . .
O24 Dy01 O17 112.05(10) . .
O13 Dy01 O17 67.50(11) . .
O28 Dy01 O17 131.51(11) . .
O27 Dy01 O17 65.98(10) . .
O7 Dy01 O17 48.53(10) . .
O10 Dy01 O17 113.10(12) . .
O26 Dy01 O17 110.25(11) . .
O11 Dy01 O17 110.64(11) . .
O25 Rb02 O18 94.1(3) . 1_455
O25 Rb02 O14 85.10(13) . 2_755
O18 Rb02 O14 176.6(3) 1_455 2_755
O25 Rb02 O15 173.5(3) . 2_655
O18 Rb02 O15 92.25(11) 1_455 2_655
O14 Rb02 O15 88.6(3) 2_755 2_655
O25 Rb02 O9 107.04(16) . .
O18 Rb02 O9 106.35(15) 1_455 .
O14 Rb02 O9 77.02(18) 2_755 .
O15 Rb02 O9 69.76(18) 2_655 .
O25 Rb02 O22 65.48(17) . .
O18 Rb02 O22 108.87(16) 1_455 .
O14 Rb02 O22 67.81(18) 2_755 .
O15 Rb02 O22 113.55(17) 2_655 .
O9 Rb02 O22 144.38(12) . .
O25 Rb02 O16 105.14(19) . .
O18 Rb02 O16 65.23(15) 1_455 .
O14 Rb02 O16 118.16(18) 2_755 .
O15 Rb02 O16 76.40(17) 2_655 .
O9 Rb02 O16 41.34(11) . .
O22 Rb02 O16 169.20(13) . .
O25 Rb02 O20 106.38(17) . .
O18 Rb02 O20 105.17(15) 1_455 .
O14 Rb02 O20 71.95(16) 2_755 .
O15 Rb02 O20 73.12(18) 2_655 .
O9 Rb02 O20 131.51(16) . .
O22 Rb02 O20 40.94(10) . .
O16 Rb02 O20 147.64(12) . .
O25 Rb02 N00Q 112.50(17) . .
O18 Rb02 N00Q 85.14(15) 1_455 .
O14 Rb02 N00Q 98.20(18) 2_755 .
O15 Rb02 N00Q 66.72(17) 2_655 .
O9 Rb02 N00Q 21.44(10) . .
O22 Rb02 N00Q 165.81(12) . .
O16 Rb02 N00Q 21.18(10) . .
O20 Rb02 N00Q 138.90(13) . .
O25 Rb02 N10 86.23(18) . .
O18 Rb02 N10 114.23(15) 1_455 .
O14 Rb02 N10 62.45(17) 2_755 .
O15 Rb02 N10 92.36(17) 2_655 .
O9 Rb02 N10 136.22(13) . .
O22 Rb02 N10 21.34(9) . .
O16 Rb02 N10 168.62(12) . .
O20 Rb02 N10 21.28(10) . .
N00Q Rb02 N10 152.70(14) . .
O14 N003 O27 122.5(7) . .
O14 N003 O11 121.7(7) . .
O27 N003 O11 115.8(6) . .
N00T O28 Dy01 95.8(3) . .
N003 O27 Dy01 98.2(4) . .
N00R O26 Dy01 96.3(4) . .
C00K C008 C01C 109.0(6) . .
C00K C008 H00A 109.9 . .
C01C C008 H00A 109.9 . .
C00K C008 H00B 109.9 . .
C01C C008 H00B 109.9 . .
H00A C008 H00B 108.3 . .
O19 N009 O17 123.3(5) . .
O19 N009 O7 119.5(5) . .
O17 N009 O7 117.2(3) . .
N00W C00A C01K 108.9(6) . .
N00W C00A H00C 109.9 . .
C01K C00A H00C 109.9 . .
N00W C00A H00D 109.9 . .
C01K C00A H00D 109.9 . .
H00C C00A H00D 108.3 . .
N00U O25 Rb02 171.5(5) . .
C022 O4 H4C 107.2 . .
O20 N10 O22 121.1(5) . .
O20 N10 O5 119.5(5) . .
O22 N10 O5 119.4(5) . .
O20 N10 Rb02 65.8(3) . .
O22 N10 Rb02 63.8(3) . .
O5 N10 Rb02 147.4(3) . .
C010 C00F C022 107.8(5) . .
C010 C00F C6 109.0(6) . .
C022 C00F C6 109.4(5) . .
C010 C00F H00E 110.2 . .
C022 C00F H00E 110.2 . .
C6 C00F H00E 110.2 . .
N00R O24 Dy01 97.8(4) . .
C01T C00I C01H 109.5(5) . .
C01T C00I H00F 109.8 . .
C01H C00I H00F 109.8 . .
C01T C00I H00G 109.8 . .
C01H C00I H00G 109.8 . .
H00F C00I H00G 108.2 . .
O18 N00J O13 122.2(5) . .
O18 N00J O8 120.9(6) . .
O13 N00J O8 117.0(5) . .
C008 C00K C01Z 109.7(4) . .
C008 C00K C01K 108.4(5) . .
C01Z C00K C01K 109.4(5) . .
C008 C00K H00H 109.8 . .
C01Z C00K H00H 109.8 . .
C01K C00K H00H 109.8 . .
N10 O22 Rb02 94.9(3) . .
N00U O21 Dy01 98.4(4) . .
N10 O20 Rb02 92.9(3) . .
C00Y N00P C013 110.3(5) . .
C00Y N00P C00Z 109.4(6) . .
C013 N00P C00Z 109.5(5) . .
C00Y N00P H00O 109.2 . .
C013 N00P H00O 109.2 . .
C00Z N00P H00O 109.2 . .
O6 N00Q O16 120.4(5) . .
O6 N00Q O9 119.0(5) . .
O16 N00Q O9 120.5(5) . .
O6 N00Q Rb02 152.3(4) . .
O16 N00Q Rb02 64.8(3) . .
O9 N00Q Rb02 62.0(3) . .
O15 N00R O24 122.3(6) . .
O15 N00R O26 121.7(6) . .
O24 N00R O26 116.1(6) . .
O23 N00T O28 122.0(6) . .
O23 N00T O12 121.2(6) . .
O28 N00T O12 116.8(3) . .
O25 N00U O21 121.2(6) . .
O25 N00U O10 121.9(6) . .
O21 N00U O10 116.8(6) . .
O25 N00U Dy01 177.3(5) . .
O21 N00U Dy01 56.8(3) . .
O10 N00U Dy01 60.0(3) . .
C01E N00W C01C 109.9(5) . .
C01E N00W C00A 110.1(5) . .
C01C N00W C00A 109.7(5) . .
C01E N00W H00P 109.0 . .
C01C N00W H00P 109.0 . .
C00A N00W H00P 109.0 . .
N01P C00X C023 108.4(4) . .
N01P C00X H00I 110.0 . .
C023 C00X H00I 110.0 . .
N01P C00X H00J 110.0 . .
C023 C00X H00J 110.0 . .
H00I C00X H00J 108.4 . .
N00P C00Y C010 107.8(5) . .
N00P C00Y H00K 110.1 . .
C010 C00Y H00K 110.1 . .
N00P C00Y H00L 110.1 . .
C010 C00Y H00L 110.1 . .
H00K C00Y H00L 108.5 . .
C022 C00Z N00P 110.0(5) . .
C022 C00Z H00M 109.7 . .
N00P C00Z H00M 109.7 . .
C022 C00Z H00N 109.7 . .
N00P C00Z H00N 109.7 . .
H00M C00Z H00N 108.2 . .
C00F C010 C00Y 110.6(5) . .
C00F C010 H01A 109.5 . .
C00Y C010 H01A 109.5 . .
C00F C010 H01B 109.5 . .
C00Y C010 H01B 109.5 . .
H01A C010 H01B 108.1 . .
N00J O18 Rb02 168.1(5) . 1_655
N00P C013 C6 108.8(6) . .
N00P C013 H01C 109.9 . .
C6 C013 H01C 109.9 . .
N00P C013 H01D 109.9 . .
C6 C013 H01D 109.9 . .
H01C C013 H01D 108.3 . .
N009 O17 Dy01 95.2(3) . .
N00Q O16 Rb02 94.1(4) . .
N00R O15 Rb02 168.8(6) . 2_645
N01F C018 C01I 110.2(6) . .
N01F C018 H01E 109.6 . .
C01I C018 H01E 109.6 . .
N01F C018 H01F 109.6 . .
C01I C018 H01F 109.6 . .
H01E C018 H01F 108.1 . .
N003 O14 Rb02 166.0(6) . 2_745
N00J O13 Dy01 96.3(3) . .
C01I O3 H3C 111.8 . .
N00W C01C C008 110.5(5) . .
N00W C01C H01G 109.6 . .
C008 C01C H01G 109.6 . .
N00W C01C H01H 109.6 . .
C008 C01C H01H 109.6 . .
H01G C01C H01H 108.1 . .
N00T O12 Dy01 97.2(2) . .
N00W C01E C01Z 110.6(4) . .
N00W C01E H01I 109.5 . .
C01Z C01E H01I 109.5 . .
N00W C01E H01J 109.5 . .
C01Z C01E H01J 109.5 . .
H01I C01E H01J 108.1 . .
C01V N01F C018 112.5(7) . .
C01V N01F C01N 106.6(6) . .
C018 N01F C01N 109.1(6) . .
C01V N01F H01W 109.5 . .
C018 N01F H01W 109.5 . .
C01N N01F H01W 109.5 . .
N003 O11 Dy01 96.7(4) . .
C3 C01H C00I 110.5(5) . .
C3 C01H C023 107.4(5) . .
C00I C01H C023 108.4(5) . .
C3 C01H H01K 110.1 . .
C00I C01H H01K 110.1 . .
C023 C01H H01K 110.1 . .
O3 C01I C01O 112.8(6) . .
O3 C01I C018 107.7(8) . .
C01O C01I C018 108.2(6) . .
O3 C01I H01L 109.3 . .
C01O C01I H01L 109.3 . .
C018 C01I H01L 109.3 . .
C00A C01K C00K 109.9(6) . .
C00A C01K H01M 109.7 . .
C00K C01K H01M 109.7 . .
C00A C01K H01N 109.7 . .
C00K C01K H01N 109.7 . .
H01M C01K H01N 108.2 . .
N00U O10 Dy01 94.7(3) . .
C0AA C01N N01F 110.2(7) . .
C0AA C01N H01O 109.6 . .
N01F C01N H01O 109.6 . .
C0AA C01N H01P 109.6 . .
N01F C01N H01P 109.6 . .
H01O C01N H01P 108.1 . .
C0AA C01O C01I 110.7(7) . .
C0AA C01O C11 108.7(8) . .
C01I C01O C11 107.9(7) . .
C0AA C01O H01Q 109.8 . .
C01I C01O H01Q 109.8 . .
C11 C01O H01Q 109.8 . .
C01T N01P C00X 109.4(5) . .
C01T N01P C020 109.5(5) . .
C00X N01P C020 111.5(5) . .
C01T N01P H01X 108.8 . .
C00X N01P H01X 108.8 . .
C020 N01P H01X 108.8 . .
N00Q O9 Rb02 96.6(3) . .
N01P C01T C00I 110.4(5) . .
N01P C01T H01R 109.6 . .
C00I C01T H01R 109.6 . .
N01P C01T H01S 109.6 . .
C00I C01T H01S 109.6 . .
H01R C01T H01S 108.1 . .
N00J O8 Dy01 96.8(3) . .
N01F C01V C11 109.8(5) . .
N01F C01V H01T 109.7 . .
C11 C01V H01T 109.7 . .
N01F C01V H01U 109.7 . .
C11 C01V H01U 109.7 . .
H01T C01V H01U 108.2 . .
C01Z O2 H2C 109.6 . .
N009 O7 Dy01 99.0(3) . .
O2 C01Z C00K 109.9(4) . .
O2 C01Z C01E 111.4(4) . .
C00K C01Z C01E 107.3(4) . .
O2 C01Z H01V 109.4 . .
C00K C01Z H01V 109.4 . .
C01E C01Z H01V 109.4 . .
N01P C020 C3 110.1(4) . .
N01P C020 H02A 109.6 . .
C3 C020 H02A 109.7 . .
N01P C020 H02B 109.6 . .
C3 C020 H02B 109.6 . .
H02A C020 H02B 108.2 . .
O4 C022 C00Z 112.1(5) . .
O4 C022 C00F 109.4(5) . .
C00Z C022 C00F 109.0(5) . .
O4 C022 H02C 108.8 . .
C00Z C022 H02C 108.8 . .
C00F C022 H02C 108.8 . .
C01H C023 C00X 109.7(4) . .
C01H C023 H02D 109.7 . .
C00X C023 H02D 109.7 . .
C01H C023 H02E 109.7 . .
C00X C023 H02E 109.7 . .
H02D C023 H02E 108.2 . .
O1 C3 C01H 113.4(4) . .
O1 C3 C020 110.8(5) . .
C01H C3 C020 108.3(4) . .
O1 C3 H3A 108.1 . .
C01H C3 H3A 108.1 . .
C020 C3 H3A 108.1 . .
C01V C11 C01O 109.2(5) . .
C01V C11 H11A 109.8 . .
C01O C11 H11A 109.8 . .
C01V C11 H11B 109.8 . .
C01O C11 H11B 109.8 . .
H11A C11 H11B 108.3 . .
C3 O1 H1C 110.2 . .
C00F C6 C013 109.6(6) . .
C00F C6 H6A 109.7 . .
C013 C6 H6A 109.7 . .
C00F C6 H6B 109.7 . .
C013 C6 H6B 109.7 . .
H6A C6 H6B 108.2 . .
C01N C0AA C01O 108.9(7) . .
C01N C0AA H0AA 109.9 . .
C01O C0AA H0AA 109.9 . .
C01N C0AA H0AB 109.9 . .
C01O C0AA H0AB 109.9 . .
H0AA C0AA H0AB 108.3 . .

loop_
_geom_bond_atom_site_label_1
_geom_bond_atom_site_label_2
_geom_bond_distance
_geom_bond_site_symmetry_2
Dy01 O21 2.491(3) .
Dy01 O12 2.514(3) .
Dy01 O8 2.521(3) .
Dy01 O24 2.537(3) .
Dy01 O13 2.544(3) .
Dy01 O28 2.548(3) .
Dy01 O27 2.556(3) .
Dy01 O7 2.553(3) .
Dy01 O10 2.559(3) .
Dy01 O26 2.564(3) .
Dy01 O11 2.580(4) .
Dy01 O17 2.645(3) .
Rb02 O25 2.868(6) .
Rb02 O18 2.896(6) 1_455
Rb02 O14 2.930(6) 2_755
Rb02 O15 2.943(6) 2_655
Rb02 O9 3.015(4) .
Rb02 O22 3.053(5) .
Rb02 O16 3.077(5) .
Rb02 O20 3.098(5) .
Rb02 N00Q 3.393(5) .
Rb02 N10 3.391(5) .
N003 O14 1.207(7) .
N003 O27 1.257(8) .
N003 O11 1.270(8) .
O28 N00T 1.257(6) .
O26 N00R 1.267(8) .
C008 C00K 1.515(7) .
C008 C01C 1.507(8) .
C008 H00A 0.9700 .
C008 H00B 0.9700 .
N009 O19 1.239(5) .
N009 O17 1.239(6) .
N009 O7 1.266(6) .
C00A N00W 1.501(9) .
C00A C01K 1.513(8) .
C00A H00C 0.9700 .
C00A H00D 0.9700 .
O25 N00U 1.234(6) .
O4 C022 1.418(7) .
O4 H4C 0.8450 .
N10 O20 1.232(6) .
N10 O22 1.239(5) .
N10 O5 1.260(6) .
C00F C010 1.502(9) .
C00F C022 1.510(7) .
C00F C6 1.504(10) .
C00F H00E 0.9800 .
O24 N00R 1.260(8) .
O23 N00T 1.224(4) .
C00I C01T 1.495(8) .
C00I C01H 1.521(8) .
C00I H00F 0.9700 .
C00I H00G 0.9700 .
N00J O18 1.233(6) .
N00J O13 1.245(7) .
N00J O8 1.265(7) .
C00K C01Z 1.522(6) .
C00K C01K 1.527(8) .
C00K H00H 0.9800 .
O21 N00U 1.249(7) .
N00P C00Y 1.494(7) .
N00P C013 1.491(9) .
N00P C00Z 1.497(7) .
N00P H00O 0.9800 .
N00Q O6 1.244(6) .
N00Q O16 1.229(6) .
N00Q O9 1.249(6) .
N00R O15 1.211(6) .
N00T O12 1.266(6) .
N00U O10 1.261(8) .
N00W C01E 1.467(7) .
N00W C01C 1.487(8) .
N00W H00P 0.9800 .
C00X N01P 1.491(7) .
C00X C023 1.533(9) .
C00X H00I 0.9700 .
C00X H00J 0.9700 .
C00Y C010 1.524(9) .
C00Y H00K 0.9700 .
C00Y H00L 0.9700 .
C00Z C022 1.509(8) .
C00Z H00M 0.9700 .
C00Z H00N 0.9700 .
C010 H01A 0.9700 .
C010 H01B 0.9700 .
C013 C6 1.526(10) .
C013 H01C 0.9700 .
C013 H01D 0.9700 .
C018 N01F 1.451(9) .
C018 C01I 1.523(11) .
C018 H01E 0.9700 .
C018 H01F 0.9700 .
O3 C01I 1.410(10) .
O3 H3C 0.8461 .
C01C H01G 0.9700 .
C01C H01H 0.9700 .
C01E C01Z 1.550(7) .
C01E H01I 0.9700 .
C01E H01J 0.9700 .
N01F C01V 1.465(8) .
N01F C01N 1.523(10) .
N01F H01W 0.9800 .
C01H C3 1.522(7) .
C01H C023 1.527(7) .
C01H H01K 0.9800 .
C01I C01O 1.504(10) .
C01I H01L 0.9800 .
C01K H01M 0.9700 .
C01K H01N 0.9700 .
C01N C0AA 1.483(12) .
C01N H01O 0.9700 .
C01N H01P 0.9700 .
C01O C0AA 1.489(13) .
C01O C11 1.521(9) .
C01O H01Q 0.9800 .
N01P C01T 1.482(8) .
N01P C020 1.486(7) .
N01P H01X 0.9800 .
C01T H01R 0.9700 .
C01T H01S 0.9700 .
C01V C11 1.486(9) .
C01V H01T 0.9700 .
C01V H01U 0.9700 .
O2 C01Z 1.401(6) .
O2 H2C 0.8478 .
C01Z H01V 0.9800 .
C020 C3 1.535(8) .
C020 H02A 0.9700 .
C020 H02B 0.9700 .
C022 H02C 0.9800 .
C023 H02D 0.9700 .
C023 H02E 0.9700 .
C3 O1 1.426(6) .
C3 H3A 0.9800 .
C11 H11A 0.9700 .
C11 H11B 0.9700 .
O1 H1C 0.8449 .
C6 H6A 0.9700 .
C6 H6B 0.9700 .
C0AA H0AA 0.9700 .
C0AA H0AB 0.9700 .
